data_7002848
loop_
_publ_author_name
'Poineau, Frederic'
'Weck, Philippe F.'
'Forster, Paul M.'
'Sattelberger, Alfred P.'
'Czerwinski, Kenneth R.'

_publ_section_title
;
 Synthesis, structure, and first-principles calculations of
 [TcBr2(PMe3)4] and [Tc2Br4(PMe3)4] complexes
;
_journal_issue 46
_journal_name_full 'Dalton Transactions'
_journal_page_first 10338
_journal_page_last 10342
_journal_paper_doi 10.1039/b915968a
_journal_year 2009
_chemical_formula_sum 'C6 H18 Br2 P2 Tc'
_chemical_formula_weight 409.96
_chemical_name_systematic
;
?
;
_space_group_IT_number 15
_symmetry_cell_setting monoclinic
_symmetry_space_group_name_Hall '-C 2yc'
_symmetry_space_group_name_H-M 'C 1 2/c 1'
_atom_sites_solution_hydrogens geom
_atom_sites_solution_primary direct
_atom_sites_solution_secondary difmap
_audit_creation_method SHELXL-97
_cell_angle_alpha 90.00
_cell_angle_beta 115.1040(10)
_cell_angle_gamma 90.00
_cell_formula_units_Z 8
_cell_length_a 18.0903(19)
_cell_length_b 9.3365(10)
_cell_length_c 17.232(3)
_cell_measurement_temperature 150(2)
_cell_volume 2635.6(6)
_computing_structure_refinement 'SHELXL-97 (Sheldrick, 1997)'
_computing_structure_solution 'SHELXS-97 (Sheldrick, 1990)'
_diffrn_ambient_temperature 150(2)
_diffrn_measured_fraction_theta_full 0.997
_diffrn_measured_fraction_theta_max 0.997
_diffrn_radiation_monochromator graphite
_diffrn_radiation_source 'fine-focus sealed tube'
_diffrn_radiation_type MoK\a
_diffrn_radiation_wavelength 0.71073
_diffrn_reflns_av_R_equivalents 0.0261
_diffrn_reflns_av_sigmaI/netI 0.0186
_diffrn_reflns_limit_h_max 24
_diffrn_reflns_limit_h_min -24
_diffrn_reflns_limit_k_max 12
_diffrn_reflns_limit_k_min -12
_diffrn_reflns_limit_l_max 23
_diffrn_reflns_limit_l_min -23
_diffrn_reflns_number 18170
_diffrn_reflns_theta_full 28.52
_diffrn_reflns_theta_max 28.52
_diffrn_reflns_theta_min 2.49
_exptl_absorpt_coefficient_mu 7.352
_exptl_absorpt_correction_T_max .7457
_exptl_absorpt_correction_T_min 0.6428
_exptl_absorpt_correction_type multi-scan
_exptl_crystal_density_diffrn 2.066
_exptl_crystal_density_method 'not measured'
_exptl_crystal_F_000 1576
_exptl_crystal_size_max 0.09
_exptl_crystal_size_mid 0.07
_exptl_crystal_size_min 0.07
_refine_diff_density_max 0.786
_refine_diff_density_min -0.404
_refine_diff_density_rms 0.124
_refine_ls_extinction_method none
_refine_ls_goodness_of_fit_ref 1.087
_refine_ls_hydrogen_treatment constr
_refine_ls_matrix_type full
_refine_ls_number_parameters 101
_refine_ls_number_reflns 3335
_refine_ls_number_restraints 0
_refine_ls_restrained_S_all 1.087
_refine_ls_R_factor_all 0.0272
_refine_ls_R_factor_gt 0.0228
_refine_ls_shift/su_max 0.001
_refine_ls_shift/su_mean 0.000
_refine_ls_structure_factor_coef Fsqd
_refine_ls_weighting_details 'calc w=1/[\s^2^(Fo^2^)+(0.0309P)^2^+8.7069P] where P=(Fo^2^+2Fc^2^)/3'
_refine_ls_weighting_scheme calc
_refine_ls_wR_factor_gt 0.0620
_refine_ls_wR_factor_ref 0.0638
_reflns_number_gt 2999
_reflns_number_total 3335
_reflns_threshold_expression >2sigma(I)
_cod_data_source_file b915968a.txt
_cod_data_source_block Tc2Br4(PMe3)4
_cod_depositor_comments
;
The following automatic conversions were performed:
'_symmetry_cell_setting' value 'Monoclinic' changed to 'monoclinic'
according to '/home/saulius/struct/CIF-dictionaries/cif_core.dic'
dictionary named 'cif_core.dic' version 2.4.1 from 2010-06-29.

Automatic conversion script
Id: cif_fix_enum 1527 2010-12-29 10:47:43Z saulius 
;
_cod_original_cell_volume 2635.5(6)
_cod_original_sg_symbol_H-M C2/c
_cod_database_code 7002848

loop_
_symmetry_equiv_pos_as_xyz
'x, y, z'
'-x, y, -z+1/2'
'x+1/2, y+1/2, z'
'-x+1/2, y+1/2, -z+1/2'
'-x, -y, -z'
'x, -y, z-1/2'
'-x+1/2, -y+1/2, -z'
'x+1/2, -y+1/2, z-1/2'

loop_
_atom_site_label
_atom_site_type_symbol
_atom_site_fract_x
_atom_site_fract_y
_atom_site_fract_z
_atom_site_U_iso_or_equiv
_atom_site_adp_type
_atom_site_occupancy
_atom_site_symmetry_multiplicity
_atom_site_calc_flag
_atom_site_refinement_flags
_atom_site_disorder_assembly
_atom_site_disorder_group
Tc1 Tc 0.5000 0.32584(3) 0.2500 0.01635(8) Uani 1 2 d S . .
Tc2 Tc 0.5000 0.09753(3) 0.2500 0.01558(8) Uani 1 2 d S . .
Br1 Br 0.38767(2) 0.43740(4) 0.12021(2) 0.02877(9) Uani 1 1 d . . .
Br2 Br 0.58275(2) -0.01354(4) 0.17930(2) 0.02639(8) Uani 1 1 d . . .
P1 P 0.58735(5) 0.38119(9) 0.17780(5) 0.02441(17) Uani 1 1 d . . .
P2 P 0.38290(5) 0.04109(9) 0.11569(5) 0.02217(16) Uani 1 1 d . . .
C1 C 0.5947(3) 0.5765(4) 0.1741(3) 0.0368(8) Uani 1 1 d . . .
H1A H 0.5409 0.6171 0.1490 0.055 Uiso 1 1 calc R . .
H1B H 0.6232 0.6019 0.1401 0.055 Uiso 1 1 calc R . .
H1C H 0.6239 0.6129 0.2312 0.055 Uiso 1 1 calc R . .
C2 C 0.6940(2) 0.3280(4) 0.2257(3) 0.0388(9) Uani 1 1 d . . .
H2A H 0.7176 0.3497 0.2859 0.058 Uiso 1 1 calc R . .
H2B H 0.7228 0.3792 0.1988 0.058 Uiso 1 1 calc R . .
H2C H 0.6980 0.2269 0.2179 0.058 Uiso 1 1 calc R . .
C3 C 0.5547(3) 0.3319(4) 0.0658(2) 0.0363(8) Uani 1 1 d . . .
H3A H 0.4982 0.3562 0.0340 0.054 Uiso 1 1 calc R . .
H3B H 0.5618 0.2307 0.0617 0.054 Uiso 1 1 calc R . .
H3C H 0.5870 0.3829 0.0427 0.054 Uiso 1 1 calc R . .
C4 C 0.2816(2) 0.0947(4) 0.1024(2) 0.0318(7) Uani 1 1 d . . .
H4A H 0.2755 0.0738 0.1539 0.048 Uiso 1 1 calc R . .
H4B H 0.2412 0.0429 0.0554 0.048 Uiso 1 1 calc R . .
H4C H 0.2746 0.1956 0.0909 0.048 Uiso 1 1 calc R . .
C5 C 0.3821(2) 0.0897(4) 0.0131(2) 0.0337(8) Uani 1 1 d . . .
H5A H 0.4337 0.0654 0.0131 0.051 Uiso 1 1 calc R . .
H5B H 0.3729 0.1908 0.0040 0.051 Uiso 1 1 calc R . .
H5C H 0.3393 0.0384 -0.0320 0.051 Uiso 1 1 calc R . .
C6 C 0.3739(2) -0.1538(4) 0.1079(2) 0.0363(8) Uani 1 1 d . . .
H6A H 0.3736 -0.1917 0.1595 0.054 Uiso 1 1 calc R . .
H6B H 0.4194 -0.1928 0.1000 0.054 Uiso 1 1 calc R . .
H6C H 0.3240 -0.1794 0.0599 0.054 Uiso 1 1 calc R . .

loop_
_atom_site_aniso_label
_atom_site_aniso_U_11
_atom_site_aniso_U_22
_atom_site_aniso_U_33
_atom_site_aniso_U_23
_atom_site_aniso_U_13
_atom_site_aniso_U_12
Tc1 0.01625(15) 0.01656(15) 0.01538(15) 0.000 0.00587(12) 0.000
Tc2 0.01601(15) 0.01658(15) 0.01400(15) 0.000 0.00621(12) 0.000
Br1 0.02608(16) 0.02854(17) 0.02428(16) 0.00624(12) 0.00352(13) 0.00477(12)
Br2 0.02870(17) 0.02895(17) 0.02560(16) -0.00105(12) 0.01545(13) 0.00606(12)
P1 0.0253(4) 0.0238(4) 0.0275(4) 0.0038(3) 0.0145(3) -0.0010(3)
P2 0.0222(4) 0.0238(4) 0.0172(4) -0.0023(3) 0.0052(3) -0.0015(3)
C1 0.044(2) 0.0263(17) 0.045(2) 0.0020(15) 0.0241(18) -0.0044(15)
C2 0.0274(17) 0.042(2) 0.052(2) 0.0088(18) 0.0219(17) -0.0009(15)
C3 0.051(2) 0.0364(19) 0.0295(18) 0.0060(15) 0.0251(17) 0.0021(16)
C4 0.0184(15) 0.0405(19) 0.0286(17) -0.0023(14) 0.0024(13) -0.0042(13)
C5 0.0362(19) 0.043(2) 0.0184(15) -0.0018(14) 0.0085(14) -0.0002(15)
C6 0.043(2) 0.0240(16) 0.0347(19) -0.0087(14) 0.0101(16) -0.0072(15)

loop_
_atom_type_symbol
_atom_type_description
_atom_type_scat_dispersion_real
_atom_type_scat_dispersion_imag
_atom_type_scat_source
C C 0.0033 0.0016 'International Tables Vol C Tables 4.2.6.8 and 6.1.1.4'
H H 0.0000 0.0000 'International Tables Vol C Tables 4.2.6.8 and 6.1.1.4'
P P 0.1023 0.0942 'International Tables Vol C Tables 4.2.6.8 and 6.1.1.4'
Br Br -0.2901 2.4595 'International Tables Vol C Tables 4.2.6.8 and 6.1.1.4'
Tc Tc -1.4390 0.7593 'International Tables Vol C Tables 4.2.6.8 and 6.1.1.4'

loop_
_geom_angle_atom_site_label_1
_geom_angle_atom_site_label_2
_geom_angle_atom_site_label_3
_geom_angle
_geom_angle_site_symmetry_1
_geom_angle_site_symmetry_3
_geom_angle_publ_flag
Tc2 Tc1 P1 102.20(2) . . ?
Tc2 Tc1 P1 102.20(2) . 2_655 ?
P1 Tc1 P1 155.60(4) . 2_655 ?
Tc2 Tc1 Br1 114.393(11) . 2_655 ?
P1 Tc1 Br1 84.98(2) . 2_655 ?
P1 Tc1 Br1 85.01(2) 2_655 2_655 ?
Tc2 Tc1 Br1 114.393(11) . . ?
P1 Tc1 Br1 85.01(2) . . ?
P1 Tc1 Br1 84.98(2) 2_655 . ?
Br1 Tc1 Br1 131.21(2) 2_655 . ?
Tc1 Tc2 P2 102.46(2) . . ?
Tc1 Tc2 P2 102.46(2) . 2_655 ?
P2 Tc2 P2 155.07(4) . 2_655 ?
Tc1 Tc2 Br2 114.305(11) . . ?
P2 Tc2 Br2 84.68(2) . . ?
P2 Tc2 Br2 85.12(2) 2_655 . ?
Tc1 Tc2 Br2 114.305(11) . 2_655 ?
P2 Tc2 Br2 85.12(2) . 2_655 ?
P2 Tc2 Br2 84.68(2) 2_655 2_655 ?
Br2 Tc2 Br2 131.39(2) . 2_655 ?
C2 P1 C3 102.5(2) . . ?
C2 P1 C1 102.08(18) . . ?
C3 P1 C1 102.12(18) . . ?
C2 P1 Tc1 120.12(13) . . ?
C3 P1 Tc1 119.79(13) . . ?
C1 P1 Tc1 107.49(13) . . ?
C4 P2 C5 102.54(17) . . ?
C4 P2 C6 102.19(18) . . ?
C5 P2 C6 102.29(18) . . ?
C4 P2 Tc2 118.86(12) . . ?
C5 P2 Tc2 120.88(12) . . ?
C6 P2 Tc2 107.42(13) . . ?

loop_
_geom_bond_atom_site_label_1
_geom_bond_atom_site_label_2
_geom_bond_distance
_geom_bond_site_symmetry_2
_geom_bond_publ_flag
Tc1 Tc2 2.1316(5) . ?
Tc1 P1 2.4454(8) . ?
Tc1 P1 2.4454(8) 2_655 ?
Tc1 Br1 2.5218(4) 2_655 ?
Tc1 Br1 2.5218(4) . ?
Tc2 P2 2.4415(8) . ?
Tc2 P2 2.4415(8) 2_655 ?
Tc2 Br2 2.5196(4) . ?
Tc2 Br2 2.5196(4) 2_655 ?
P1 C2 1.816(4) . ?
P1 C3 1.822(4) . ?
P1 C1 1.832(4) . ?
P2 C4 1.819(3) . ?
P2 C5 1.819(3) . ?
P2 C6 1.827(4) . ?
